data_4508448
loop_
_publ_author_name
'Gomez, Germ E.'
'Bernini, Mar C.'
'Brusau, Elena V.'
'Narda, Griselda E.'
'Massad, Walter A.'
'Labrador, Ana'

_publ_section_title
;
 Two Sets of Metal Organic Frameworks along the Lanthanide Series
 Constructed by 2,3-Dimethylsuccinate: Structures, Topologies, and Strong
 Emission without Ligand Sensitization
;
_journal_issue 12
_journal_name_full 'Crystal Growth &amp; Design'
_journal_page_first 5249
_journal_paper_doi 10.1021/cg401006d
_journal_volume 13
_journal_year 2013
_chemical_formula_sum 'C18 H24 O14 Pr2'
_chemical_formula_weight 746.19
_chemical_name_systematic
; 
 ? 
;
_space_group_IT_number 2
_symmetry_cell_setting triclinic
_symmetry_space_group_name_Hall '-P 1'
_symmetry_space_group_name_H-M 'P -1'
_atom_sites_solution_hydrogens geom
_atom_sites_solution_primary direct
_atom_sites_solution_secondary difmap
_audit_creation_method SHELXL-97
_cell_angle_alpha 61.598(2)
_cell_angle_beta 86.515(2)
_cell_angle_gamma 89.950(2)
_cell_formula_units_Z 2
_cell_length_a 8.3626(12)
_cell_length_b 12.3940(18)
_cell_length_c 12.8469(18)
_cell_measurement_reflns_used 4887
_cell_measurement_temperature 293(2)
_cell_measurement_theta_max 28.85
_cell_measurement_theta_min 3.03
_cell_volume 1168.5(3)
_computing_cell_refinement 'Bruker SMART'
_computing_data_collection 'Bruker SMART'
_computing_data_reduction 'Bruker SAINT'
_computing_molecular_graphics 'Bruker SHELXTL'
_computing_publication_material 'Bruker SHELXTL'
_computing_structure_refinement 'SHELXL-97 (Sheldrick, 1997)'
_computing_structure_solution 'SHELXS-97 (Sheldrick, 1990)'
_diffrn_ambient_temperature 293(2)
_diffrn_measured_fraction_theta_full 0.965
_diffrn_measured_fraction_theta_max 0.965
_diffrn_measurement_device_type 'CCD area detector'
_diffrn_measurement_method 'phi and omega scans'
_diffrn_radiation_monochromator graphite
_diffrn_radiation_source 'fine-focus sealed tube'
_diffrn_radiation_type MoK\a
_diffrn_radiation_wavelength 0.71073
_diffrn_reflns_av_R_equivalents 0.0378
_diffrn_reflns_av_sigmaI/netI 0.0588
_diffrn_reflns_limit_h_max 9
_diffrn_reflns_limit_h_min -9
_diffrn_reflns_limit_k_max 14
_diffrn_reflns_limit_k_min -14
_diffrn_reflns_limit_l_max 14
_diffrn_reflns_limit_l_min -15
_diffrn_reflns_number 8217
_diffrn_reflns_theta_full 25.03
_diffrn_reflns_theta_max 25.03
_diffrn_reflns_theta_min 1.88
_exptl_absorpt_coefficient_mu 4.189
_exptl_absorpt_correction_T_max 0.8503
_exptl_absorpt_correction_T_min 0.4879
_exptl_absorpt_correction_type multi-scan
_exptl_absorpt_process_details sadabs
_exptl_crystal_colour green
_exptl_crystal_density_diffrn 2.121
_exptl_crystal_density_method 'not measured'
_exptl_crystal_description prismatic
_exptl_crystal_F_000 724
_exptl_crystal_size_max 0.20
_exptl_crystal_size_mid 0.08
_exptl_crystal_size_min 0.04
_refine_diff_density_max 3.036
_refine_diff_density_min -2.841
_refine_diff_density_rms 0.318
_refine_ls_extinction_method none
_refine_ls_goodness_of_fit_ref 1.177
_refine_ls_hydrogen_treatment mixed
_refine_ls_matrix_type full
_refine_ls_number_parameters 313
_refine_ls_number_reflns 3982
_refine_ls_number_restraints 322
_refine_ls_restrained_S_all 1.140
_refine_ls_R_factor_all 0.0830
_refine_ls_R_factor_gt 0.0632
_refine_ls_shift/su_max 0.061
_refine_ls_shift/su_mean 0.001
_refine_ls_structure_factor_coef Fsqd
_refine_ls_weighting_details 'calc w=1/[\s^2^(Fo^2^)+(0.0815P)^2^+13.4165P] where P=(Fo^2^+2Fc^2^)/3'
_refine_ls_weighting_scheme calc
_refine_ls_wR_factor_gt 0.1518
_refine_ls_wR_factor_ref 0.1645
_reflns_number_gt 3276
_reflns_number_total 3982
_reflns_threshold_expression >2sigma(I)
_cod_data_source_file cg401006d_si_003.cif
_cod_data_source_block Prdms_compound
_cod_depositor_comments
;
The following automatic conversions were performed:

'_symmetry_cell_setting' value 'Triclinic' changed to 'triclinic'
according to /home/saulius/struct/CIF-dictionaries/cif_core.dic
dictionary named 'cif_core.dic' version 2.4.2 from 2011-04-26.

Automatic conversion script
Id: cif_fix_values 1891 2012-01-12 08:04:46Z andrius 
;
_cod_original_sg_symbol_H-M P-1
_cod_database_code 4508448

loop_
_symmetry_equiv_pos_as_xyz
'x, y, z'
'-x, -y, -z'

loop_
_atom_site_label
_atom_site_type_symbol
_atom_site_fract_x
_atom_site_fract_y
_atom_site_fract_z
_atom_site_U_iso_or_equiv
_atom_site_adp_type
_atom_site_occupancy
_atom_site_symmetry_multiplicity
_atom_site_calc_flag
_atom_site_refinement_flags
Pr1 Pr 0.03243(7) 0.23122(6) 0.12016(6) 0.0161(2) Uani 1 1 d U
Pr2 Pr 0.53239(7) 0.14989(6) 0.12027(6) 0.0162(2) Uani 1 1 d U
O13 O -0.0253(10) 0.0393(8) 0.1218(9) 0.0313(19) Uani 1 1 d U
O8 O 0.4727(9) 0.3405(8) 0.1205(9) 0.0292(19) Uani 1 1 d U
O5 O 0.2648(9) 0.2152(8) -0.0044(8) 0.0243(16) Uani 1 1 d U
O9 O 0.7219(10) 0.0049(8) 0.1059(9) 0.0289(19) Uani 1 1 d U
O6 O 0.4918(9) 0.2073(8) -0.0942(8) 0.0233(16) Uani 1 1 d U
O3 O -0.2351(10) 0.2886(8) -0.0043(8) 0.0250(17) Uani 1 1 d U
O7 O 0.2208(10) 0.3903(8) 0.1045(9) 0.0303(19) Uani 1 1 d U
O4 O -0.0096(9) 0.3857(8) -0.0948(8) 0.0234(16) Uani 1 1 d U
C10 C -0.1602(13) 0.3726(10) -0.0960(11) 0.019(2) Uani 1 1 d U
C14 C 0.3419(13) 0.2226(11) -0.0974(11) 0.020(2) Uani 1 1 d U
O12 O 0.4595(10) 0.0061(9) 0.3302(8) 0.037(2) Uani 1 1 d U
O14 O -0.1277(10) 0.4003(8) 0.1314(9) 0.0315(19) Uani 1 1 d U
O10 O 0.3721(10) -0.0316(8) 0.1319(9) 0.0316(19) Uani 1 1 d U
O11 O 0.2540(10) 0.1132(9) 0.2430(8) 0.0312(18) Uani 1 1 d U
C1 C -0.1842(16) 0.1391(16) 0.3351(13) 0.042(3) Uani 1 1 d U
C18 C 0.3188(15) 0.0299(15) 0.3360(12) 0.038(3) Uani 1 1 d U
C4 C 0.3605(13) 0.4012(11) 0.1308(11) 0.020(2) Uani 1 1 d U
O1 O -0.2469(10) 0.1476(9) 0.2424(8) 0.0320(19) Uani 1 1 d U
O2 O -0.0400(10) 0.1685(10) 0.3296(8) 0.037(2) Uani 1 1 d U
C11 C -0.2430(15) 0.4535(11) -0.2049(11) 0.023(2) Uani 1 1 d U
H11 H -0.2857 0.3961 -0.2294 0.028 Uiso 1 1 calc R
C5 C 0.3957(14) 0.4912(11) 0.1765(11) 0.022(3) Uani 1 1 d U
H5 H 0.4591 0.5598 0.1127 0.027 Uiso 1 1 calc R
C16 C 0.3616(18) 0.2675(17) -0.3081(14) 0.047(4) Uani 1 1 d U
H16A H 0.4617 0.3047 -0.3072 0.070 Uiso 1 1 calc R
H16B H 0.3114 0.3200 -0.3796 0.070 Uiso 1 1 calc R
H16C H 0.3805 0.1896 -0.3049 0.070 Uiso 1 1 calc R
C3 C -0.2518(18) 0.2173(17) 0.4984(18) 0.055(4) Uani 1 1 d U
H3A H -0.3215 0.1953 0.5681 0.083 Uiso 1 1 calc R
H3B H -0.2772 0.2972 0.4375 0.083 Uiso 1 1 calc R
H3C H -0.1425 0.2182 0.5170 0.083 Uiso 1 1 calc R
C15 C 0.2562(14) 0.2495(11) -0.2050(11) 0.022(2) Uani 1 1 d U
H15 H 0.2133 0.3310 -0.2287 0.026 Uiso 1 1 calc R
C7 C 0.5011(18) 0.4325(16) 0.2831(14) 0.046(4) Uani 1 1 d U
H7A H 0.4554 0.3537 0.3400 0.070 Uiso 1 1 calc R
H7B H 0.5065 0.4845 0.3192 0.070 Uiso 1 1 calc R
H7C H 0.6071 0.4226 0.2563 0.070 Uiso 1 1 calc R
C12 C -0.1372(19) 0.5410(13) -0.3112(13) 0.042(4) Uani 1 1 d U
H12A H -0.1112 0.6123 -0.3036 0.063 Uiso 1 1 calc R
H12B H -0.1926 0.5651 -0.3819 0.063 Uiso 1 1 calc R
H12C H -0.0404 0.5013 -0.3158 0.063 Uiso 1 1 calc R
C2 C -0.276(2) 0.1161(17) 0.4513(14) 0.055(4) Uani 1 1 d U
H2 H -0.3907 0.1079 0.4435 0.067 Uiso 1 1 calc R
C22 C 0.1046(14) 0.1663(11) -0.1765(11) 0.021(2) Uani 1 1 d U
H22 H 0.0419 0.1701 -0.1115 0.025 Uiso 1 1 calc R
C19 C -0.1410(13) -0.0312(10) 0.1344(11) 0.018(2) Uani 1 1 d U
C24 C -0.0019(18) 0.2130(13) -0.2822(14) 0.043(4) Uani 1 1 d U
H24A H 0.0380 0.1849 -0.3366 0.065 Uiso 1 1 calc R
H24B H -0.0003 0.3011 -0.3220 0.065 Uiso 1 1 calc R
H24C H -0.1098 0.1820 -0.2541 0.065 Uiso 1 1 calc R
C20 C -0.224(3) 0.0005(17) 0.5394(17) 0.072(5) Uani 1 1 d DU
H20 H -0.1089 0.0080 0.5468 0.086 Uiso 1 1 calc R
C27 C -0.2500(18) -0.0966(14) 0.4970(14) 0.042(3) Uani 1 1 d DU
H27A H -0.3599 -0.1254 0.5147 0.063 Uiso 1 1 calc R
H27B H -0.1816 -0.1643 0.5373 0.063 Uiso 1 1 calc R
H27C H -0.2246 -0.0598 0.4130 0.063 Uiso 1 1 calc R

loop_
_atom_site_aniso_label
_atom_site_aniso_U_11
_atom_site_aniso_U_22
_atom_site_aniso_U_33
_atom_site_aniso_U_23
_atom_site_aniso_U_13
_atom_site_aniso_U_12
Pr1 0.0053(3) 0.0242(4) 0.0206(4) -0.0121(3) -0.0027(3) 0.0038(2)
Pr2 0.0050(3) 0.0229(4) 0.0215(4) -0.0111(3) -0.0024(3) 0.0033(2)
O13 0.014(4) 0.025(4) 0.056(6) -0.020(4) -0.004(4) -0.003(3)
O8 0.009(4) 0.037(4) 0.054(6) -0.031(4) -0.005(4) 0.012(3)
O5 0.013(3) 0.039(5) 0.027(3) -0.020(4) -0.004(3) 0.007(3)
O9 0.017(4) 0.024(4) 0.050(6) -0.020(4) -0.006(4) 0.008(3)
O6 0.008(3) 0.034(5) 0.030(4) -0.016(4) -0.005(3) 0.006(3)
O3 0.013(3) 0.032(4) 0.026(4) -0.010(3) -0.004(3) -0.001(3)
O7 0.016(3) 0.037(4) 0.052(6) -0.032(4) -0.008(3) 0.004(3)
O4 0.007(3) 0.032(4) 0.030(4) -0.013(3) -0.004(3) 0.003(3)
C10 0.009(4) 0.023(5) 0.027(4) -0.014(4) -0.001(3) 0.001(4)
C14 0.010(4) 0.026(5) 0.029(4) -0.017(4) -0.002(3) 0.001(4)
O12 0.006(4) 0.056(5) 0.029(4) -0.004(4) -0.003(3) -0.001(4)
O14 0.017(4) 0.042(4) 0.050(5) -0.033(4) -0.004(4) 0.010(3)
O10 0.018(4) 0.029(4) 0.047(5) -0.017(4) -0.006(4) 0.001(3)
O11 0.015(3) 0.049(5) 0.024(4) -0.013(4) -0.003(3) 0.012(3)
C1 0.011(4) 0.083(8) 0.025(4) -0.019(5) -0.005(3) 0.008(5)
C18 0.006(5) 0.066(8) 0.025(4) -0.007(4) -0.002(3) -0.002(5)
C4 0.011(5) 0.026(6) 0.032(7) -0.020(5) -0.001(5) 0.003(4)
O1 0.014(4) 0.053(5) 0.023(4) -0.013(4) -0.002(3) -0.002(4)
O2 0.008(3) 0.074(6) 0.032(4) -0.027(4) -0.007(3) 0.010(4)
C11 0.022(6) 0.030(6) 0.023(5) -0.017(5) -0.008(4) 0.005(5)
C5 0.022(6) 0.018(6) 0.027(7) -0.010(5) -0.010(5) 0.004(5)
C16 0.032(8) 0.082(12) 0.043(8) -0.043(9) -0.004(6) -0.002(7)
C3 0.015(7) 0.083(10) 0.082(13) -0.051(10) -0.005(8) 0.009(7)
C15 0.018(5) 0.027(6) 0.027(5) -0.016(5) -0.007(4) 0.003(5)
C7 0.030(8) 0.079(11) 0.049(10) -0.043(9) -0.032(7) 0.031(8)
C12 0.040(9) 0.035(8) 0.037(7) -0.005(6) -0.003(6) 0.007(6)
C2 0.042(8) 0.080(8) 0.032(7) -0.018(7) 0.009(6) -0.007(8)
C22 0.020(6) 0.025(6) 0.023(6) -0.014(5) -0.007(4) 0.009(4)
C19 0.014(6) 0.018(6) 0.025(6) -0.011(5) -0.001(5) 0.003(4)
C24 0.031(8) 0.037(8) 0.058(10) -0.016(7) -0.032(7) 0.005(6)
C20 0.065(12) 0.068(9) 0.061(9) -0.014(7) 0.012(10) -0.012(9)
C27 0.028(8) 0.065(8) 0.029(8) -0.019(7) 0.001(6) 0.010(7)

loop_
_atom_type_symbol
_atom_type_description
_atom_type_scat_dispersion_real
_atom_type_scat_dispersion_imag
_atom_type_scat_source
C C 0.0033 0.0016 'International Tables Vol C Tables 4.2.6.8 and 6.1.1.4'
H H 0.0000 0.0000 'International Tables Vol C Tables 4.2.6.8 and 6.1.1.4'
O O 0.0106 0.0060 'International Tables Vol C Tables 4.2.6.8 and 6.1.1.4'
Pr Pr -0.2180 2.8214 'International Tables Vol C Tables 4.2.6.8 and 6.1.1.4'

loop_
_geom_angle_atom_site_label_1
_geom_angle_atom_site_label_2
_geom_angle_atom_site_label_3
_geom_angle
_geom_angle_site_symmetry_1
_geom_angle_site_symmetry_3
O13 Pr1 O7 151.5(3) . .
O13 Pr1 O2 99.0(3) . .
O7 Pr1 O2 91.6(3) . .
O13 Pr1 O11 82.7(3) . .
O7 Pr1 O11 76.1(3) . .
O2 Pr1 O11 70.4(3) . .
O13 Pr1 O5 77.1(3) . .
O7 Pr1 O5 77.5(3) . .
O2 Pr1 O5 138.5(3) . .
O11 Pr1 O5 68.1(3) . .
O13 Pr1 O14 136.8(3) . .
O7 Pr1 O14 71.7(3) . .
O2 Pr1 O14 71.5(3) . .
O11 Pr1 O14 128.5(3) . .
O5 Pr1 O14 137.5(3) . .
O13 Pr1 O4 101.4(3) . .
O7 Pr1 O4 83.1(3) . .
O2 Pr1 O4 146.0(3) . .
O11 Pr1 O4 138.9(3) . .
O5 Pr1 O4 73.0(3) . .
O14 Pr1 O4 75.0(3) . .
O13 Pr1 O1 73.7(3) . .
O7 Pr1 O1 131.5(3) . .
O2 Pr1 O1 50.8(3) . .
O11 Pr1 O1 109.9(3) . .
O5 Pr1 O1 150.7(3) . .
O14 Pr1 O1 68.0(3) . .
O4 Pr1 O1 110.4(3) . .
O13 Pr1 O3 79.3(3) . .
O7 Pr1 O3 121.6(3) . .
O2 Pr1 O3 110.2(3) . .
O11 Pr1 O3 161.8(3) . .
O5 Pr1 O3 109.6(3) . .
O14 Pr1 O3 66.0(3) . .
O4 Pr1 O3 48.8(2) . .
O1 Pr1 O3 62.7(3) . .
O13 Pr1 C1 86.5(4) . .
O7 Pr1 C1 111.9(4) . .
O2 Pr1 C1 24.8(3) . .
O11 Pr1 C1 89.8(3) . .
O5 Pr1 C1 153.7(4) . .
O14 Pr1 C1 67.4(4) . .
O4 Pr1 C1 131.1(3) . .
O1 Pr1 C1 26.0(3) . .
O3 Pr1 C1 86.9(3) . .
O13 Pr1 C10 91.6(3) . .
O7 Pr1 C10 101.9(3) . .
O2 Pr1 C10 129.4(3) . .
O11 Pr1 C10 160.1(3) . .
O5 Pr1 C10 92.1(3) . .
O14 Pr1 C10 67.3(3) . .
O4 Pr1 C10 24.2(3) . .
O1 Pr1 C10 86.4(3) . .
O3 Pr1 C10 24.6(3) . .
C1 Pr1 C10 109.0(3) . .
O8 Pr2 O12 99.2(3) . .
O8 Pr2 O9 151.8(3) . .
O12 Pr2 O9 91.4(3) . .
O8 Pr2 O1 83.0(3) . 1_655
O12 Pr2 O1 70.6(3) . 1_655
O9 Pr2 O1 76.0(3) . 1_655
O8 Pr2 O3 77.2(3) . 1_655
O12 Pr2 O3 138.5(3) . 1_655
O9 Pr2 O3 77.6(3) . 1_655
O1 Pr2 O3 68.0(3) 1_655 1_655
O8 Pr2 O6 101.0(3) . .
O12 Pr2 O6 146.2(3) . .
O9 Pr2 O6 83.3(3) . .
O1 Pr2 O6 138.6(3) 1_655 .
O3 Pr2 O6 72.8(3) 1_655 .
O8 Pr2 O10 136.6(3) . .
O12 Pr2 O10 71.5(3) . .
O9 Pr2 O10 71.6(3) . .
O1 Pr2 O10 128.7(3) 1_655 .
O3 Pr2 O10 137.5(3) 1_655 .
O6 Pr2 O10 75.2(3) . .
O8 Pr2 O11 73.5(3) . .
O12 Pr2 O11 50.6(3) . .
O9 Pr2 O11 131.3(3) . .
O1 Pr2 O11 109.7(3) 1_655 .
O3 Pr2 O11 150.7(3) 1_655 .
O6 Pr2 O11 110.9(3) . .
O10 Pr2 O11 68.2(3) . .
O8 Pr2 O5 78.9(3) . .
O12 Pr2 O5 110.1(3) . .
O9 Pr2 O5 121.8(3) . .
O1 Pr2 O5 161.7(3) 1_655 .
O3 Pr2 O5 109.6(3) 1_655 .
O6 Pr2 O5 48.9(2) . .
O10 Pr2 O5 66.1(3) . .
O11 Pr2 O5 62.9(3) . .
O8 Pr2 C18 86.7(4) . .
O12 Pr2 C18 24.2(3) . .
O9 Pr2 C18 111.4(4) . .
O1 Pr2 C18 89.3(3) 1_655 .
O3 Pr2 C18 153.4(4) 1_655 .
O6 Pr2 C18 131.8(3) . .
O10 Pr2 C18 67.7(4) . .
O11 Pr2 C18 26.4(3) . .
O5 Pr2 C18 87.5(3) . .
O8 Pr2 C14 91.1(3) . .
O12 Pr2 C14 129.8(3) . .
O9 Pr2 C14 102.0(3) . .
O1 Pr2 C14 159.6(3) 1_655 .
O3 Pr2 C14 91.7(3) 1_655 .
O6 Pr2 C14 24.1(3) . .
O10 Pr2 C14 67.7(3) . .
O11 Pr2 C14 87.1(3) . .
O5 Pr2 C14 24.9(3) . .
C18 Pr2 C14 109.9(3) . .
C19 O13 Pr1 140.9(8) . .
C4 O8 Pr2 142.8(8) . .
C14 O5 Pr1 157.7(8) . .
C14 O5 Pr2 91.9(7) . .
Pr1 O5 Pr2 110.4(3) . .
C19 O9 Pr2 138.8(8) 1_655 .
C14 O6 Pr2 101.1(7) . .
C10 O3 Pr2 157.3(7) . 1_455
C10 O3 Pr1 92.1(6) . .
Pr2 O3 Pr1 110.5(3) 1_455 .
C4 O7 Pr1 139.9(8) . .
C10 O4 Pr1 100.4(7) . .
O3 C10 O4 118.4(11) . .
O3 C10 C11 121.9(10) . .
O4 C10 C11 119.6(11) . .
O3 C10 Pr1 63.3(6) . .
O4 C10 Pr1 55.4(6) . .
C11 C10 Pr1 173.8(8) . .
O6 C14 O5 117.9(11) . .
O6 C14 C15 121.7(11) . .
O5 C14 C15 120.4(10) . .
O6 C14 Pr2 54.8(6) . .
O5 C14 Pr2 63.2(6) . .
C15 C14 Pr2 175.0(8) . .
C18 O12 Pr2 99.9(8) . .
C18 O11 Pr1 156.6(8) . .
C18 O11 Pr2 89.1(7) . .
Pr1 O11 Pr2 113.6(3) . .
O2 C1 O1 120.0(12) . .
O2 C1 C2 113.2(13) . .
O1 C1 C2 125.9(12) . .
O2 C1 Pr1 55.6(7) . .
O1 C1 Pr1 64.5(7) . .
C2 C1 Pr1 165.6(12) . .
O12 C18 O11 120.4(12) . .
O12 C18 C20 121.8(14) . 2_556
O11 C18 C20 114.4(13) . 2_556
O12 C18 Pr2 55.9(7) . .
O11 C18 Pr2 64.5(6) . .
C20 C18 Pr2 161.4(11) 2_556 .
O8 C4 O7 122.0(10) . .
O8 C4 C5 118.1(10) . .
O7 C4 C5 119.9(10) . .
C1 O1 Pr2 156.1(8) . 1_455
C1 O1 Pr1 89.5(7) . .
Pr2 O1 Pr1 113.8(3) 1_455 .
C1 O2 Pr1 99.6(8) . .
C10 C11 C12 116.3(11) . .
C10 C11 C5 112.1(10) . 2_565
C12 C11 C5 115.7(11) . 2_565
C4 C5 C7 110.7(10) . .
C4 C5 C11 113.6(10) . 2_565
C7 C5 C11 111.8(11) . 2_565
C16 C15 C14 114.3(11) . .
C16 C15 C22 116.7(11) . .
C14 C15 C22 112.6(10) . .
C20 C2 C1 105.3(16) . .
C20 C2 C3 108.1(15) . .
C1 C2 C3 118.0(14) . .
C19 C22 C24 109.7(10) 2 .
C19 C22 C15 113.6(10) 2 .
C24 C22 C15 111.9(11) . .
O9 C19 O13 123.3(11) 1_455 .
O9 C19 C22 119.3(10) 1_455 2
O13 C19 C22 117.1(10) . 2
C2 C20 C27 108.5(16) . .
C2 C20 C18 107.6(15) . 2_556
C27 C20 C18 114.9(14) . 2_556

loop_
_geom_bond_atom_site_label_1
_geom_bond_atom_site_label_2
_geom_bond_distance
_geom_bond_site_symmetry_2
Pr1 O13 2.418(8) .
Pr1 O7 2.449(8) .
Pr1 O2 2.455(9) .
Pr1 O11 2.494(8) .
Pr1 O5 2.511(8) .
Pr1 O14 2.543(8) .
Pr1 O4 2.550(9) .
Pr1 O1 2.647(8) .
Pr1 O3 2.724(8) .
Pr1 C1 2.934(14) .
Pr1 C10 3.047(12) .
Pr2 O8 2.415(8) .
Pr2 O12 2.459(9) .
Pr2 O9 2.460(8) .
Pr2 O1 2.486(8) 1_655
Pr2 O3 2.511(8) 1_655
Pr2 O6 2.542(9) .
Pr2 O10 2.557(8) .
Pr2 O11 2.643(8) .
Pr2 O5 2.725(8) .
Pr2 C18 2.927(13) .
Pr2 C14 3.051(12) .
O13 C19 1.254(14) .
O8 C4 1.242(13) .
O5 C14 1.285(14) .
O9 C19 1.242(14) 1_655
O6 C14 1.268(14) .
O3 C10 1.269(14) .
O3 Pr2 2.511(8) 1_455
O7 C4 1.261(14) .
O4 C10 1.272(13) .
C10 C11 1.491(17) .
C14 C15 1.489(17) .
O12 C18 1.219(16) .
O11 C18 1.300(16) .
C1 O2 1.248(16) .
C1 O1 1.288(16) .
C1 C2 1.54(2) .
C18 C20 1.61(2) 2_556
C4 C5 1.523(16) .
O1 Pr2 2.486(8) 1_455
C11 C12 1.506(19) .
C11 C5 1.553(17) 2_565
C5 C7 1.543(17) .
C5 C11 1.553(17) 2_565
C16 C15 1.469(19) .
C3 C2 1.65(2) .
C15 C22 1.546(16) .
C2 C20 1.43(3) .
C22 C19 1.532(16) 2
C22 C24 1.540(17) .
C19 O9 1.242(14) 1_455
C19 C22 1.532(16) 2
C20 C27 1.558(16) .
C20 C18 1.61(2) 2_556
